data_7115956
loop_
_publ_author_name
'Xiao-Jing Sang'
'Jian-Sheng Li'
'Lan-Cui Zhang'
'Zai-Ming Zhu'
'Wei-Lin Chen'
'Guang Li'
'Zhong-Min Su'
'En-Bo Wang'

_publ_section_title
;
 Two carboxyethyltin functionalized polyoxometalates for assembly on
 carbon nanotubes as efficient counter electrode materials in
 dye-sensitized solar cells
;
_journal_name_full Chem.Commun.
_journal_page_first 14678
_journal_paper_doi 10.1039/C4cc06211F
_journal_volume 50
_journal_year 2014
_chemical_formula_sum 'C16 H86 Co2 Ge2 N30 O80 Sn2 W18'
_chemical_formula_weight 5788.77
_chemical_name_systematic
; 
 ? 
;
_space_group_IT_number 14
_symmetry_cell_setting monoclinic
_symmetry_space_group_name_Hall '-P 2ybc'
_symmetry_space_group_name_H-M 'P 1 21/c 1'
_atom_sites_solution_hydrogens geom
_atom_sites_solution_primary direct
_atom_sites_solution_secondary difmap
_audit_creation_method SHELXL-97
_cell_angle_alpha 90.00
_cell_angle_beta 115.63(2)
_cell_angle_gamma 90.00
_cell_formula_units_Z 2
_cell_length_a 12.430(8)
_cell_length_b 18.096(12)
_cell_length_c 25.144(13)
_cell_measurement_reflns_used 29992
_cell_measurement_temperature 296(2)
_cell_measurement_theta_max 30.0618
_cell_measurement_theta_min 2.2331
_cell_volume 5099(5)
_computing_cell_refinement 'SAINT (Bruker, 1999)'
_computing_data_collection 'SMART (Bruker, 1997)'
_computing_data_reduction SAINT
_computing_molecular_graphics 'SHELXTL-PLUS (Sheldrick, 1990)'
_computing_publication_material SHELXL-97
_computing_structure_refinement 'SHELXL-97 (Sheldrick, 1997)'
_computing_structure_solution 'SHELXS-97 (Sheldrick, 1997)'
_diffrn_ambient_temperature 296(2)
_diffrn_measured_fraction_theta_full 0.994
_diffrn_measured_fraction_theta_max 0.994
_diffrn_measurement_device_type 'Bruker APEX CCD area-detector'
_diffrn_measurement_method '\w scans'
_diffrn_radiation_monochromator graphite
_diffrn_radiation_source 'fine-focus sealed tube'
_diffrn_radiation_type MoK\a
_diffrn_radiation_wavelength 0.71073
_diffrn_reflns_av_R_equivalents 0.0954
_diffrn_reflns_av_sigmaI/netI 0.1082
_diffrn_reflns_limit_h_max 14
_diffrn_reflns_limit_h_min -14
_diffrn_reflns_limit_k_max 21
_diffrn_reflns_limit_k_min -11
_diffrn_reflns_limit_l_max 29
_diffrn_reflns_limit_l_min -27
_diffrn_reflns_number 23195
_diffrn_reflns_theta_full 25.00
_diffrn_reflns_theta_max 25.00
_diffrn_reflns_theta_min 1.80
_exptl_absorpt_coefficient_mu 21.698
_exptl_absorpt_correction_T_max 0.3659
_exptl_absorpt_correction_T_min 0.2483
_exptl_absorpt_correction_type multi-scan
_exptl_absorpt_process_details 'SADABS (Sheldrick, 1996)'
_exptl_crystal_colour yellow
_exptl_crystal_density_diffrn 3.770
_exptl_crystal_density_method 'not measured'
_exptl_crystal_description block
_exptl_crystal_F_000 5162
_exptl_crystal_size_max 0.09
_exptl_crystal_size_mid 0.07
_exptl_crystal_size_min 0.06
_refine_diff_density_max 4.121
_refine_diff_density_min -4.231
_refine_diff_density_rms 0.716
_refine_ls_extinction_coef 0.00014(2)
_refine_ls_extinction_expression Fc^*^=kFc[1+0.001xFc^2^\l^3^/sin(2\q)]^-1/4^
_refine_ls_extinction_method SHELXL
_refine_ls_goodness_of_fit_ref 1.066
_refine_ls_hydrogen_treatment mixed
_refine_ls_matrix_type full
_refine_ls_number_parameters 661
_refine_ls_number_reflns 8924
_refine_ls_number_restraints 134
_refine_ls_restrained_S_all 1.064
_refine_ls_R_factor_all 0.1116
_refine_ls_R_factor_gt 0.0688
_refine_ls_shift/su_max 0.001
_refine_ls_shift/su_mean 0.000
_refine_ls_structure_factor_coef Fsqd
_refine_ls_weighting_details 'calc w=1/[\s^2^(Fo^2^)+(0.1118P)^2^+0.0000P] where P=(Fo^2^+2Fc^2^)/3'
_refine_ls_weighting_scheme calc
_refine_ls_wR_factor_gt 0.1682
_refine_ls_wR_factor_ref 0.1942
_reflns_number_gt 6159
_reflns_number_total 8924
_reflns_threshold_expression >2sigma(I)
_cod_data_source_file c4cc06211f2.cif
_cod_data_source_block 1a
_cod_original_sg_symbol_H-M P2(1)/c
_cod_database_code 7115956

loop_
_symmetry_equiv_pos_as_xyz
'x, y, z'
'-x, y+1/2, -z+1/2'
'-x, -y, -z'
'x, -y-1/2, z-1/2'

loop_
_atom_site_label
_atom_site_type_symbol
_atom_site_fract_x
_atom_site_fract_y
_atom_site_fract_z
_atom_site_U_iso_or_equiv
_atom_site_adp_type
_atom_site_occupancy
_atom_site_symmetry_multiplicity
_atom_site_calc_flag
_atom_site_refinement_flags
W1 W 0.77647(7) 0.34427(6) 0.57326(4) 0.0238(3) Uani 1 1 d .
W2 W 0.52297(7) 0.40950(6) 0.30223(4) 0.0253(3) Uani 1 1 d .
W3 W 0.47053(7) 0.29001(6) 0.56388(4) 0.0238(3) Uani 1 1 d .
W4 W 0.22399(7) 0.30339(6) 0.43173(5) 0.0262(3) Uani 1 1 d .
W5 W 0.73828(7) 0.21868(6) 0.46393(5) 0.0274(3) Uani 1 1 d .
W6 W 0.43449(8) 0.16645(6) 0.45383(5) 0.0289(3) Uani 1 1 d .
W7 W 0.25150(7) 0.36027(6) 0.29444(5) 0.0269(3) Uani 1 1 d .
W8 W 0.79605(7) 0.40290(6) 0.44854(4) 0.0247(3) Uani 1 1 d .
W9 W 0.46502(8) 0.22732(6) 0.31726(5) 0.0281(3) Uani 1 1 d .
Sn1 Sn 0.38832(12) 0.53604(9) 0.37491(8) 0.0260(4) Uani 1 1 d U
Co1 Co 0.3650(2) 0.47654(17) 0.49628(14) 0.0226(7) Uani 1 1 d .
Ge1 Ge 0.50351(17) 0.36255(13) 0.43655(10) 0.0184(5) Uani 1 1 d .
O1 O 0.6059(12) 0.1795(9) 0.4784(8) 0.035(5) Uani 1 1 d .
O2 O 0.1100(12) 0.3649(10) 0.2334(7) 0.033(4) Uani 1 1 d .
O3 O 0.4781(11) 0.4578(8) 0.4490(6) 0.018(3) Uani 1 1 d .
O4 O 0.4517(11) 0.3443(9) 0.3611(7) 0.023(4) Uani 1 1 d U
O5 O 0.7292(12) 0.4879(9) 0.4576(7) 0.027(4) Uani 1 1 d .
O6 O 0.6827(12) 0.3921(9) 0.3667(7) 0.024(4) Uani 1 1 d U
O7 O 0.2442(11) 0.4019(9) 0.4458(7) 0.024(4) Uani 1 1 d .
O8 O 0.4308(11) 0.3003(9) 0.4637(7) 0.027(4) Uani 1 1 d .
O9 O 0.4210(14) 0.0699(10) 0.4528(8) 0.040(5) Uani 1 1 d .
O10 O 0.2136(13) 0.3087(10) 0.3529(8) 0.038(5) Uani 1 1 d .
O11 O 0.3479(12) 0.4007(11) 0.2549(7) 0.037(5) Uani 1 1 d .
O12 O 0.5590(12) 0.4477(9) 0.2479(7) 0.026(4) Uani 1 1 d U
O13 O 0.9230(13) 0.4336(11) 0.4416(8) 0.039(5) Uani 1 1 d .
O14 O 0.2648(11) 0.4509(9) 0.3339(7) 0.031(4) Uani 1 1 d .
O15 O 0.4113(13) 0.1872(9) 0.3741(8) 0.033(4) Uani 1 1 d .
O16 O 0.5038(12) 0.4921(10) 0.3415(8) 0.036(5) Uani 1 1 d .
O17 O 0.4617(14) 0.1495(10) 0.2755(8) 0.038(4) Uani 1 1 d .
O18 O 0.6276(11) 0.2237(8) 0.3805(7) 0.024(4) Uani 1 1 d U
O19 O 0.6566(11) 0.3405(8) 0.4706(7) 0.026(4) Uani 1 1 d .
O20 O 0.6383(11) 0.2965(8) 0.5783(7) 0.022(3) Uani 1 1 d U
O21 O 0.2978(11) 0.2849(9) 0.5190(7) 0.026(4) Uani 1 1 d .
O22 O 0.3046(13) 0.2643(10) 0.2745(8) 0.034(4) Uani 1 1 d .
O23 O 0.0740(13) 0.2862(10) 0.4159(8) 0.033(4) Uani 1 1 d .
O24 O 0.8317(12) 0.2910(9) 0.4505(8) 0.031(4) Uani 1 1 d .
O25 O 0.4661(11) 0.3970(8) 0.5652(7) 0.026(4) Uani 1 1 d .
O26 O 0.7004(11) 0.4392(9) 0.5707(7) 0.027(4) Uani 1 1 d .
O27 O 0.4821(13) 0.2657(9) 0.6328(8) 0.032(4) Uani 1 1 d .
O28 O 0.8089(12) 0.2473(9) 0.5469(7) 0.028(4) Uani 1 1 d .
O29 O 0.8876(12) 0.3387(9) 0.6452(7) 0.032(4) Uani 1 1 d U
O30 O 0.8202(14) 0.1393(11) 0.4702(9) 0.046(5) Uani 1 1 d .
O31 O 0.2710(13) 0.1963(10) 0.4304(8) 0.036(4) Uani 1 1 d .
O32 O 0.5248(12) 0.3011(8) 0.2821(8) 0.028(4) Uani 1 1 d .
O33 O 0.8700(11) 0.3875(9) 0.5352(7) 0.029(4) Uani 1 1 d .
O34 O 0.4730(12) 0.1879(9) 0.5357(7) 0.028(4) Uani 1 1 d .
O35 O 0.153(2) 0.5874(15) 0.1376(11) 0.084(6) Uani 1 1 d U
O36 O 0.067(2) 0.5960(15) 0.1984(11) 0.086(6) Uani 1 1 d U
N1 N 0.918(2) 0.2948(15) 0.2683(14) 0.064(8) Uani 1 1 d .
H1C H 0.9867 0.2888 0.2977 0.077 Uiso 1 1 calc R
H1D H 0.9136 0.3051 0.2340 0.077 Uiso 1 1 calc R
N2 N 0.7107(18) 0.2977(16) 0.2279(11) 0.060(8) Uani 1 1 d .
H2C H 0.6453 0.2936 0.2314 0.072 Uiso 1 1 calc R
H2D H 0.7089 0.3079 0.1941 0.072 Uiso 1 1 calc R
N3 N 0.8216(19) 0.2723(13) 0.3288(10) 0.042(6) Uani 1 1 d .
H3A H 0.8891 0.2661 0.3589 0.050 Uiso 1 1 calc R
H3B H 0.7563 0.2683 0.3326 0.050 Uiso 1 1 calc R
N4 N 0.1270(16) 0.0997(12) 0.0778(11) 0.045(7) Uani 1 1 d .
H4A H 0.1544 0.0783 0.0557 0.054 Uiso 1 1 calc R
H4B H 0.0517 0.1080 0.0647 0.054 Uiso 1 1 calc R
N5 N 0.3178(16) 0.1069(15) 0.1524(12) 0.060(8) Uani 1 1 d .
H5A H 0.3465 0.0855 0.1308 0.072 Uiso 1 1 calc R
H5B H 0.3646 0.1203 0.1877 0.072 Uiso 1 1 calc R
N6 N 0.154(2) 0.1565(14) 0.1660(12) 0.057(8) Uani 1 1 d .
H6A H 0.0788 0.1660 0.1522 0.068 Uiso 1 1 calc R
H6B H 0.2013 0.1697 0.2013 0.068 Uiso 1 1 calc R
N7 N 0.8297(17) 0.4720(14) 0.2978(12) 0.058(8) Uani 1 1 d .
H7A H 0.7731 0.4790 0.2632 0.069 Uiso 1 1 calc R
H7B H 0.8133 0.4588 0.3263 0.069 Uiso 1 1 calc R
N8 N 0.964(3) 0.5021(17) 0.2621(14) 0.076(9) Uani 1 1 d U
H8A H 0.9058 0.5087 0.2279 0.092 Uiso 1 1 calc R
H8B H 1.0363 0.5088 0.2669 0.092 Uiso 1 1 calc R
N9 N 1.0297(18) 0.4697(15) 0.3618(11) 0.057(8) Uani 1 1 d .
H9A H 1.1033 0.4752 0.3687 0.069 Uiso 1 1 calc R
H9B H 1.0115 0.4565 0.3898 0.069 Uiso 1 1 calc R
N10 N 0.2520(19) 0.3188(16) 0.1310(11) 0.061(8) Uani 1 1 d .
H10A H 0.2746 0.3378 0.1656 0.073 Uiso 1 1 calc R
H10B H 0.3042 0.3050 0.1192 0.073 Uiso 1 1 calc R
N11 N 0.052(2) 0.3310(19) 0.1114(14) 0.088(11) Uani 1 1 d .
H11A H 0.0700 0.3502 0.1455 0.106 Uiso 1 1 calc R
H11B H -0.0220 0.3248 0.0872 0.106 Uiso 1 1 calc R
N12 N 0.104(2) 0.2792(16) 0.0423(13) 0.069(9) Uani 1 1 d .
H12A H 0.1570 0.2646 0.0315 0.082 Uiso 1 1 calc R
H12B H 0.0292 0.2737 0.0191 0.082 Uiso 1 1 calc R
N13 N 0.488(2) 0.4320(16) 0.1165(11) 0.070(9) Uani 1 1 d .
H13A H 0.5376 0.4286 0.1530 0.084 Uiso 1 1 calc R
H13B H 0.4936 0.4028 0.0909 0.084 Uiso 1 1 calc R
N14 N 0.324(3) 0.4927(19) 0.0397(16) 0.091(10) Uani 1 1 d U
H14A H 0.2711 0.5272 0.0283 0.109 Uiso 1 1 calc R
H14B H 0.3303 0.4634 0.0143 0.109 Uiso 1 1 calc R
N15 N 0.385(3) 0.5302(16) 0.1353(13) 0.073(8) Uani 1 1 d U
H15A H 0.4323 0.5288 0.1722 0.088 Uiso 1 1 calc R
H15B H 0.3275 0.5619 0.1223 0.088 Uiso 1 1 calc R
C1 C 0.301(2) 0.6063(18) 0.3022(10) 0.051(4) Uani 1 1 d DU
H1A H 0.2219 0.6163 0.2998 0.061 Uiso 1 1 calc R
H1B H 0.3435 0.6528 0.3111 0.061 Uiso 1 1 calc R
C2 C 0.284(2) 0.5827(18) 0.2411(10) 0.052(4) Uani 1 1 d DU
H2A H 0.3359 0.6135 0.2305 0.062 Uiso 1 1 calc R
H2B H 0.3136 0.5324 0.2442 0.062 Uiso 1 1 calc R
C3 C 0.161(2) 0.585(2) 0.1897(13) 0.060(5) Uani 1 1 d DU
C4 C 0.818(2) 0.2882(17) 0.2760(14) 0.044(8) Uani 1 1 d .
C5 C 0.199(2) 0.1194(15) 0.1307(13) 0.037(7) Uani 1 1 d .
C6 C 0.943(2) 0.4817(16) 0.3073(13) 0.040(7) Uani 1 1 d U
C7 C 0.137(3) 0.3110(19) 0.0961(14) 0.056(9) Uani 1 1 d .
C8 C 0.399(3) 0.484(2) 0.0990(18) 0.067(10) Uani 1 1 d .
O1W O 0.138(3) 0.1533(19) 0.2914(16) 0.127(12) Uiso 1 1 d .
O2W O 0.760(3) 0.3554(19) 0.1335(15) 0.125(12) Uiso 1 1 d .
O3W O 0.288(3) 0.031(2) 0.3239(19) 0.112(14) Uiso 0.75 1 d P
O4W O 0.086(4) 0.096(3) 0.434(2) 0.125(15) Uiso 0.75 1 d P
O5W O 0.848(7) 0.492(5) 0.111(4) 0.17(3) Uiso 0.50 1 d P

loop_
_atom_site_aniso_label
_atom_site_aniso_U_11
_atom_site_aniso_U_22
_atom_site_aniso_U_33
_atom_site_aniso_U_23
_atom_site_aniso_U_13
_atom_site_aniso_U_12
W1 0.0132(4) 0.0370(6) 0.0195(6) 0.0008(5) 0.0055(4) 0.0026(4)
W2 0.0160(4) 0.0401(6) 0.0216(6) -0.0002(5) 0.0098(4) -0.0008(4)
W3 0.0170(4) 0.0346(6) 0.0209(6) 0.0031(5) 0.0092(4) -0.0016(4)
W4 0.0140(4) 0.0390(6) 0.0264(6) -0.0002(5) 0.0094(4) -0.0037(4)
W5 0.0184(4) 0.0369(6) 0.0267(7) 0.0002(5) 0.0095(4) 0.0030(4)
W6 0.0244(5) 0.0340(6) 0.0307(7) 0.0000(5) 0.0142(4) -0.0029(4)
W7 0.0138(4) 0.0436(7) 0.0211(6) -0.0029(5) 0.0053(4) -0.0027(4)
W8 0.0130(4) 0.0384(6) 0.0240(6) 0.0007(5) 0.0093(4) 0.0003(4)
W9 0.0205(4) 0.0389(6) 0.0253(6) -0.0038(5) 0.0102(4) -0.0016(4)
Sn1 0.0156(7) 0.0386(10) 0.0234(10) 0.0011(8) 0.0082(6) 0.0004(7)
Co1 0.0139(13) 0.0336(18) 0.0209(19) 0.0008(15) 0.0082(12) -0.0004(13)
Ge1 0.0101(9) 0.0278(13) 0.0174(14) 0.0012(11) 0.0061(9) -0.0001(9)
O1 0.017(7) 0.032(9) 0.060(14) -0.003(9) 0.019(8) -0.005(7)
O2 0.019(7) 0.053(12) 0.025(11) 0.007(9) 0.006(7) 0.007(7)
O3 0.011(6) 0.027(9) 0.016(9) 0.001(7) 0.004(6) -0.001(6)
O4 0.018(6) 0.039(7) 0.014(7) 0.000(6) 0.009(5) -0.002(5)
O5 0.020(7) 0.050(11) 0.017(10) -0.001(8) 0.014(7) -0.001(7)
O6 0.021(6) 0.041(8) 0.011(7) 0.002(6) 0.007(5) -0.004(6)
O7 0.012(6) 0.042(10) 0.013(9) 0.003(8) 0.002(6) -0.001(6)
O8 0.011(6) 0.050(11) 0.015(10) 0.004(8) 0.002(6) 0.000(7)
O9 0.040(9) 0.033(10) 0.047(13) 0.002(9) 0.019(9) -0.014(8)
O10 0.020(7) 0.047(11) 0.051(13) 0.003(10) 0.020(8) -0.001(7)
O11 0.019(7) 0.070(13) 0.029(11) -0.003(10) 0.016(7) -0.006(8)
O12 0.026(6) 0.042(8) 0.010(7) 0.006(6) 0.008(5) 0.003(6)
O13 0.020(7) 0.072(14) 0.031(12) -0.005(10) 0.015(7) 0.000(8)
O14 0.015(7) 0.034(10) 0.042(12) -0.012(9) 0.011(7) -0.002(7)
O15 0.033(8) 0.032(10) 0.031(11) -0.004(9) 0.012(8) -0.004(8)
O16 0.019(7) 0.061(12) 0.034(12) -0.004(10) 0.019(8) -0.004(8)
O17 0.039(9) 0.042(11) 0.027(11) -0.008(9) 0.008(8) -0.007(8)
O18 0.015(6) 0.032(7) 0.017(7) -0.009(6) -0.001(5) 0.006(5)
O19 0.016(7) 0.030(9) 0.037(11) 0.006(8) 0.017(7) 0.003(6)
O20 0.018(6) 0.034(7) 0.012(7) 0.005(6) 0.004(5) 0.000(5)
O21 0.013(7) 0.043(10) 0.030(11) 0.001(8) 0.017(7) -0.005(7)
O22 0.025(8) 0.045(11) 0.037(12) 0.015(9) 0.017(8) 0.013(8)
O23 0.028(8) 0.055(12) 0.026(11) 0.004(9) 0.020(8) -0.003(8)
O24 0.019(7) 0.033(10) 0.042(12) -0.002(9) 0.013(7) 0.003(7)
O25 0.008(6) 0.026(9) 0.040(11) 0.003(8) 0.007(7) 0.002(6)
O26 0.013(6) 0.037(10) 0.036(11) -0.007(8) 0.015(7) 0.000(7)
O27 0.031(8) 0.036(10) 0.031(12) 0.000(9) 0.014(8) 0.004(7)
O28 0.028(8) 0.046(11) 0.013(10) 0.007(8) 0.012(7) 0.005(8)
O29 0.024(6) 0.045(8) 0.026(8) -0.010(6) 0.010(6) -0.004(6)
O30 0.036(9) 0.053(13) 0.047(14) 0.008(11) 0.017(9) 0.004(9)
O31 0.021(7) 0.063(13) 0.027(11) -0.005(9) 0.014(7) -0.004(8)
O32 0.022(7) 0.026(9) 0.041(12) 0.010(8) 0.019(8) 0.003(7)
O33 0.012(6) 0.048(11) 0.033(11) -0.008(9) 0.015(7) -0.006(7)
O34 0.020(7) 0.035(10) 0.034(11) -0.002(8) 0.015(7) -0.005(7)
O35 0.071(9) 0.104(11) 0.055(10) -0.001(10) 0.005(8) 0.003(9)
O36 0.057(9) 0.106(11) 0.070(10) 0.001(10) 0.005(8) -0.004(9)
N1 0.040(13) 0.09(2) 0.08(2) 0.005(17) 0.039(14) -0.001(13)
N2 0.030(12) 0.10(2) 0.044(18) -0.004(16) 0.014(11) 0.011(13)
N3 0.039(12) 0.062(17) 0.024(15) -0.004(12) 0.014(10) 0.008(11)
N4 0.015(9) 0.045(14) 0.065(19) -0.019(13) 0.007(10) 0.004(9)
N5 0.017(10) 0.10(2) 0.06(2) -0.021(16) 0.015(11) -0.001(12)
N6 0.037(12) 0.064(18) 0.06(2) -0.027(15) 0.018(13) -0.007(12)
N7 0.020(10) 0.068(18) 0.08(2) -0.006(15) 0.016(12) 0.006(11)
N8 0.077(11) 0.087(12) 0.069(12) 0.006(9) 0.035(9) -0.002(9)
N9 0.030(11) 0.10(2) 0.041(17) -0.008(16) 0.020(11) -0.002(13)
N10 0.039(13) 0.10(2) 0.045(18) -0.023(16) 0.018(12) -0.009(14)
N11 0.042(14) 0.14(3) 0.08(3) -0.03(2) 0.032(16) -0.007(17)
N12 0.054(15) 0.10(2) 0.06(2) -0.031(17) 0.028(14) 0.011(15)
N13 0.10(2) 0.09(2) 0.017(16) 0.010(15) 0.021(14) 0.043(18)
N14 0.088(13) 0.090(13) 0.088(14) -0.007(9) 0.032(9) 0.006(9)
N15 0.079(11) 0.076(12) 0.064(12) -0.012(9) 0.031(9) 0.013(9)
C1 0.039(6) 0.066(7) 0.039(7) 0.000(6) 0.009(6) 0.002(6)
C2 0.040(6) 0.067(7) 0.040(7) 0.000(6) 0.010(6) 0.001(6)
C3 0.049(7) 0.079(8) 0.042(8) -0.002(8) 0.011(7) 0.000(7)
C4 0.035(14) 0.06(2) 0.04(2) -0.012(16) 0.014(13) 0.007(13)
C5 0.023(11) 0.036(15) 0.04(2) 0.000(14) 0.008(12) 0.001(11)
C6 0.039(9) 0.052(11) 0.035(11) 0.001(8) 0.022(8) 0.000(8)
C7 0.049(17) 0.08(2) 0.04(2) -0.023(18) 0.013(14) 0.012(16)
C8 0.08(2) 0.07(3) 0.06(3) 0.00(2) 0.03(2) 0.01(2)

loop_
_atom_type_symbol
_atom_type_description
_atom_type_scat_dispersion_real
_atom_type_scat_dispersion_imag
_atom_type_scat_source
C C 0.0033 0.0016 'International Tables Vol C Tables 4.2.6.8 and 6.1.1.4'
H H 0.0000 0.0000 'International Tables Vol C Tables 4.2.6.8 and 6.1.1.4'
Co Co 0.3494 0.9721 'International Tables Vol C Tables 4.2.6.8 and 6.1.1.4'
Ge Ge 0.1547 1.8001 'International Tables Vol C Tables 4.2.6.8 and 6.1.1.4'
N N 0.0061 0.0033 'International Tables Vol C Tables 4.2.6.8 and 6.1.1.4'
O O 0.0106 0.0060 'International Tables Vol C Tables 4.2.6.8 and 6.1.1.4'
Sn Sn -0.6537 1.4246 'International Tables Vol C Tables 4.2.6.8 and 6.1.1.4'
W W -0.8490 6.8722 'International Tables Vol C Tables 4.2.6.8 and 6.1.1.4'

loop_
_geom_angle_atom_site_label_1
_geom_angle_atom_site_label_2
_geom_angle_atom_site_label_3
_geom_angle
_geom_angle_site_symmetry_1
_geom_angle_site_symmetry_3
O29 W1 O26 104.0(7) . .
O29 W1 O33 99.1(7) . .
O26 W1 O33 90.8(7) . .
O29 W1 O20 103.3(7) . .
O26 W1 O20 88.0(6) . .
O33 W1 O20 157.2(6) . .
O29 W1 O28 96.4(7) . .
O26 W1 O28 159.6(6) . .
O33 W1 O28 86.5(7) . .
O20 W1 O28 86.7(6) . .
O29 W1 O19 167.9(6) . .
O26 W1 O19 85.5(6) . .
O33 W1 O19 72.8(5) . .
O20 W1 O19 84.4(5) . .
O28 W1 O19 74.4(6) . .
O12 W2 O16 103.4(7) . .
O12 W2 O6 101.4(6) . .
O16 W2 O6 90.4(7) . .
O12 W2 O11 98.5(7) . .
O16 W2 O11 91.4(7) . .
O6 W2 O11 159.0(7) . .
O12 W2 O32 98.8(7) . .
O16 W2 O32 157.8(7) . .
O6 W2 O32 86.3(6) . .
O11 W2 O32 84.3(7) . .
O12 W2 O4 169.6(6) . .
O16 W2 O4 84.2(6) . .
O6 W2 O4 85.5(5) . .
O11 W2 O4 73.9(6) . .
O32 W2 O4 73.7(6) . .
O27 W3 O25 103.1(7) . .
O27 W3 O21 99.3(7) . .
O25 W3 O21 91.5(6) . .
O27 W3 O20 102.1(7) . .
O25 W3 O20 88.4(6) . .
O21 W3 O20 158.1(6) . .
O27 W3 O34 96.5(7) . .
O25 W3 O34 160.3(7) . .
O21 W3 O34 86.1(6) . .
O20 W3 O34 86.7(6) . .
O27 W3 O8 168.0(7) . .
O25 W3 O8 86.9(6) . .
O21 W3 O8 73.5(5) . .
O20 W3 O8 84.6(5) . .
O34 W3 O8 73.7(6) . .
O23 W4 O7 105.2(7) . .
O23 W4 O10 100.5(7) . .
O7 W4 O10 95.3(7) . .
O23 W4 O21 99.0(7) . .
O7 W4 O21 89.5(7) . .
O10 W4 O21 157.8(6) . .
O23 W4 O31 96.5(7) . .
O7 W4 O31 157.8(6) . .
O10 W4 O31 85.6(7) . .
O21 W4 O31 81.9(7) . .
O23 W4 O8 167.0(7) . .
O7 W4 O8 85.3(6) . .
O10 W4 O8 85.9(6) . .
O21 W4 O8 72.9(5) . .
O31 W4 O8 72.6(6) . .
O30 W5 O24 102.1(7) . .
O30 W5 O28 98.5(8) . .
O24 W5 O28 88.9(7) . .
O30 W5 O18 104.5(8) . .
O24 W5 O18 88.7(7) . .
O28 W5 O18 156.8(6) . .
O30 W5 O1 101.0(8) . .
O24 W5 O1 156.8(7) . .
O28 W5 O1 85.6(7) . .
O18 W5 O1 87.6(7) . .
O30 W5 O19 169.0(7) . .
O24 W5 O19 72.1(6) . .
O28 W5 O19 72.4(6) . .
O18 W5 O19 85.0(6) . .
O1 W5 O19 84.7(6) . .
O9 W6 O31 101.1(8) . .
O9 W6 O15 102.0(8) . .
O31 W6 O15 88.0(7) . .
O9 W6 O34 101.2(8) . .
O31 W6 O34 90.7(7) . .
O15 W6 O34 156.7(7) . .
O9 W6 O1 102.0(7) . .
O31 W6 O1 156.9(7) . .
O15 W6 O1 87.5(7) . .
O34 W6 O1 84.6(7) . .
O9 W6 O8 170.2(7) . .
O31 W6 O8 71.9(6) . .
O15 W6 O8 84.9(6) . .
O34 W6 O8 72.6(6) . .
O1 W6 O8 85.1(6) . .
O2 W7 O14 104.1(7) . .
O2 W7 O10 101.6(7) . .
O14 W7 O10 90.8(7) . .
O2 W7 O22 97.8(7) . .
O14 W7 O22 157.6(6) . .
O10 W7 O22 89.3(7) . .
O2 W7 O11 97.9(7) . .
O14 W7 O11 90.5(7) . .
O10 W7 O11 159.5(6) . .
O22 W7 O11 81.9(7) . .
O2 W7 O4 168.2(6) . .
O14 W7 O4 84.6(6) . .
O10 W7 O4 86.0(6) . .
O22 W7 O4 73.0(6) . .
O11 W7 O4 73.8(6) . .
O13 W8 O5 103.0(8) . .
O13 W8 O6 101.5(7) . .
O5 W8 O6 93.2(7) . .
O13 W8 O33 98.3(7) . .
O5 W8 O33 90.1(7) . .
O6 W8 O33 158.6(6) . .
O13 W8 O24 96.9(7) . .
O5 W8 O24 159.2(6) . .
O6 W8 O24 88.6(7) . .
O33 W8 O24 81.0(7) . .
O13 W8 O19 166.8(7) . .
O5 W8 O19 87.3(6) . .
O6 W8 O19 86.0(6) . .
O33 W8 O19 73.1(6) . .
O24 W8 O19 72.2(5) . .
O17 W9 O32 101.4(8) . .
O17 W9 O22 101.3(8) . .
O32 W9 O22 90.8(6) . .
O17 W9 O18 102.0(7) . .
O32 W9 O18 85.9(7) . .
O22 W9 O18 156.7(7) . .
O17 W9 O15 102.3(8) . .
O32 W9 O15 156.3(7) . .
O22 W9 O15 86.5(7) . .
O18 W9 O15 87.3(7) . .
O17 W9 O4 171.4(7) . .
O32 W9 O4 73.7(6) . .
O22 W9 O4 72.1(6) . .
O18 W9 O4 84.8(5) . .
O15 W9 O4 83.1(6) . .
C1 Sn1 O14 91.3(9) . .
C1 Sn1 O16 93.9(8) . .
O14 Sn1 O16 90.4(6) . .
C1 Sn1 O26 102.2(8) . 3_666
O14 Sn1 O26 89.9(6) . 3_666
O16 Sn1 O26 163.9(7) . 3_666
C1 Sn1 O25 103.3(9) . 3_666
O14 Sn1 O25 165.4(6) . 3_666
O16 Sn1 O25 88.8(6) . 3_666
O26 Sn1 O25 86.9(6) 3_666 3_666
C1 Sn1 O3 177.5(9) . .
O14 Sn1 O3 86.5(6) . .
O16 Sn1 O3 85.0(6) . .
O26 Sn1 O3 79.0(6) 3_666 .
O25 Sn1 O3 78.9(5) 3_666 .
O7 Co1 O5 96.5(6) . 3_666
O7 Co1 O26 93.2(6) . 3_666
O5 Co1 O26 96.0(6) 3_666 3_666
O7 Co1 O25 94.3(6) . .
O5 Co1 O25 91.7(6) 3_666 .
O26 Co1 O25 168.6(5) 3_666 .
O7 Co1 O3 168.9(6) . 3_666
O5 Co1 O3 92.6(6) 3_666 3_666
O26 Co1 O3 92.3(6) 3_666 3_666
O25 Co1 O3 78.9(5) . 3_666
O7 Co1 O3 91.9(6) . .
O5 Co1 O3 170.3(6) 3_666 .
O26 Co1 O3 78.6(5) 3_666 .
O25 Co1 O3 92.5(5) . .
O3 Co1 O3 79.7(6) 3_666 .
O4 Ge1 O8 106.8(7) . .
O4 Ge1 O19 107.3(7) . .
O8 Ge1 O19 107.2(7) . .
O4 Ge1 O3 111.0(7) . .
O8 Ge1 O3 112.8(7) . .
O19 Ge1 O3 111.4(7) . .
W6 O1 W5 150.4(10) . .
Ge1 O3 Co1 116.9(6) . 3_666
Ge1 O3 Sn1 121.7(8) . .
Co1 O3 Sn1 99.8(6) 3_666 .
Ge1 O3 Co1 115.9(7) . .
Co1 O3 Co1 100.3(6) 3_666 .
Sn1 O3 Co1 98.4(5) . .
Ge1 O4 W7 122.1(7) . .
Ge1 O4 W2 121.8(7) . .
W7 O4 W2 93.5(5) . .
Ge1 O4 W9 126.3(8) . .
W7 O4 W9 92.4(5) . .
W2 O4 W9 91.9(5) . .
W8 O5 Co1 137.3(9) . 3_666
W8 O6 W2 150.4(9) . .
W4 O7 Co1 141.8(8) . .
Ge1 O8 W4 121.7(8) . .
Ge1 O8 W3 124.1(8) . .
W4 O8 W3 93.4(5) . .
Ge1 O8 W6 124.3(8) . .
W4 O8 W6 93.2(5) . .
W3 O8 W6 91.5(6) . .
W4 O10 W7 149.4(10) . .
W2 O11 W7 118.0(8) . .
W7 O14 Sn1 140.7(7) . .
W6 O15 W9 151.9(9) . .
W2 O16 Sn1 141.2(8) . .
W5 O18 W9 151.0(9) . .
Ge1 O19 W8 122.2(8) . .
Ge1 O19 W1 124.3(8) . .
W8 O19 W1 93.7(5) . .
Ge1 O19 W5 124.0(8) . .
W8 O19 W5 92.7(5) . .
W1 O19 W5 91.0(5) . .
W3 O20 W1 154.2(8) . .
W3 O21 W4 119.6(7) . .
W9 O22 W7 122.4(9) . .
W5 O24 W8 123.0(7) . .
W3 O25 Sn1 123.5(7) . 3_666
W3 O25 Co1 130.9(8) . .
Sn1 O25 Co1 101.8(6) 3_666 .
W1 O26 Sn1 122.7(8) . 3_666
W1 O26 Co1 131.6(8) . 3_666
Sn1 O26 Co1 103.1(6) 3_666 3_666
W5 O28 W1 122.1(8) . .
W6 O31 W4 122.3(8) . .
W9 O32 W2 120.6(8) . .
W1 O33 W8 120.1(7) . .
W6 O34 W3 122.1(8) . .
C4 N1 H1C 120.0 . .
C4 N1 H1D 120.0 . .
H1C N1 H1D 120.0 . .
C4 N2 H2C 120.0 . .
C4 N2 H2D 120.0 . .
H2C N2 H2D 120.0 . .
C4 N3 H3A 120.0 . .
C4 N3 H3B 120.0 . .
H3A N3 H3B 120.0 . .
C5 N4 H4A 120.0 . .
C5 N4 H4B 120.0 . .
H4A N4 H4B 120.0 . .
C5 N5 H5A 120.0 . .
C5 N5 H5B 120.0 . .
H5A N5 H5B 120.0 . .
C5 N6 H6A 120.0 . .
C5 N6 H6B 120.0 . .
H6A N6 H6B 120.0 . .
C6 N7 H7A 120.0 . .
C6 N7 H7B 120.0 . .
H7A N7 H7B 120.0 . .
C6 N8 H8A 120.0 . .
C6 N8 H8B 120.0 . .
H8A N8 H8B 120.0 . .
C6 N9 H9A 120.0 . .
C6 N9 H9B 120.0 . .
H9A N9 H9B 120.0 . .
C7 N10 H10A 120.0 . .
C7 N10 H10B 120.0 . .
H10A N10 H10B 120.0 . .
C7 N11 H11A 120.0 . .
C7 N11 H11B 120.0 . .
H11A N11 H11B 120.0 . .
C7 N12 H12A 120.0 . .
C7 N12 H12B 120.0 . .
H12A N12 H12B 120.0 . .
C8 N13 H13A 120.0 . .
C8 N13 H13B 120.0 . .
H13A N13 H13B 120.0 . .
C8 N14 H14A 120.0 . .
C8 N14 H14B 120.0 . .
H14A N14 H14B 120.0 . .
C8 N15 H15A 120.0 . .
C8 N15 H15B 120.0 . .
H15A N15 H15B 120.0 . .
C2 C1 Sn1 120(2) . .
C2 C1 H1A 107.3 . .
Sn1 C1 H1A 107.3 . .
C2 C1 H1B 107.3 . .
Sn1 C1 H1B 107.3 . .
H1A C1 H1B 106.9 . .
C3 C2 C1 120(2) . .
C3 C2 H2A 107.4 . .
C1 C2 H2A 107.4 . .
C3 C2 H2B 107.4 . .
C1 C2 H2B 107.4 . .
H2A C2 H2B 106.9 . .
O35 C3 O36 120(2) . .
O35 C3 C2 118(3) . .
O36 C3 C2 121(3) . .
N3 C4 N1 122(3) . .
N3 C4 N2 120(2) . .
N1 C4 N2 118(3) . .
N4 C5 N5 121(3) . .
N4 C5 N6 120(2) . .
N5 C5 N6 119(3) . .
N8 C6 N7 118(3) . .
N8 C6 N9 123(3) . .
N7 C6 N9 119(3) . .
N10 C7 N11 123(3) . .
N10 C7 N12 119(3) . .
N11 C7 N12 118(3) . .
N15 C8 N13 123(4) . .
N15 C8 N14 117(3) . .
N13 C8 N14 120(3) . .

loop_
_geom_bond_atom_site_label_1
_geom_bond_atom_site_label_2
_geom_bond_distance
_geom_bond_site_symmetry_2
W1 O29 1.740(16) .
W1 O26 1.948(15) .
W1 O33 1.961(15) .
W1 O20 1.975(13) .
W1 O28 1.978(17) .
W1 O19 2.358(16) .
W2 O12 1.753(15) .
W2 O16 1.862(18) .
W2 O6 1.971(14) .
W2 O11 1.984(14) .
W2 O32 2.029(16) .
W2 O4 2.347(15) .
W3 O27 1.733(18) .
W3 O25 1.938(15) .
W3 O21 1.949(13) .
W3 O20 1.960(13) .
W3 O34 1.984(16) .
W3 O8 2.356(16) .
W4 O23 1.758(14) .
W4 O7 1.814(16) .
W4 O10 1.932(19) .
W4 O21 2.007(16) .
W4 O31 2.029(18) .
W4 O8 2.339(13) .
W5 O30 1.728(18) .
W5 O24 1.875(16) .
W5 O28 1.950(16) .
W5 O18 1.950(15) .
W5 O1 1.964(14) .
W5 O19 2.463(15) .
W6 O9 1.754(17) .
W6 O31 1.932(15) .
W6 O15 1.935(18) .
W6 O34 1.940(17) .
W6 O1 1.960(13) .
W6 O8 2.437(17) .
W7 O2 1.767(15) .
W7 O14 1.887(16) .
W7 O10 1.962(17) .
W7 O22 1.996(17) .
W7 O11 1.998(15) .
W7 O4 2.340(13) .
W8 O13 1.753(15) .
W8 O5 1.808(16) .
W8 O6 1.936(15) .
W8 O33 1.983(17) .
W8 O24 2.070(16) .
W8 O19 2.327(14) .
W9 O17 1.746(18) .
W9 O32 1.919(15) .
W9 O22 1.930(14) .
W9 O18 1.959(13) .
W9 O15 1.960(17) .
W9 O4 2.426(16) .
Sn1 C1 2.10(3) .
Sn1 O14 2.103(15) .
Sn1 O16 2.108(15) .
Sn1 O26 2.143(15) 3_666
Sn1 O25 2.156(14) 3_666
Sn1 O3 2.219(15) .
Co1 O7 2.010(15) .
Co1 O5 2.076(14) 3_666
Co1 O26 2.154(17) 3_666
Co1 O25 2.184(15) .
Co1 O3 2.187(13) 3_666
Co1 O3 2.225(14) .
Ge1 O4 1.750(15) .
Ge1 O8 1.756(15) .
Ge1 O19 1.762(13) .
Ge1 O3 1.804(15) .
O3 Co1 2.187(13) 3_666
O5 Co1 2.076(14) 3_666
O25 Sn1 2.156(14) 3_666
O26 Sn1 2.143(15) 3_666
O26 Co1 2.154(17) 3_666
O35 C3 1.27(4) .
O36 C3 1.30(4) .
N1 C4 1.34(3) .
N1 H1C 0.8600 .
N1 H1D 0.8600 .
N2 C4 1.37(3) .
N2 H2C 0.8600 .
N2 H2D 0.8600 .
N3 C4 1.34(4) .
N3 H3A 0.8600 .
N3 H3B 0.8600 .
N4 C5 1.29(3) .
N4 H4A 0.8600 .
N4 H4B 0.8600 .
N5 C5 1.36(3) .
N5 H5A 0.8600 .
N5 H5B 0.8600 .
N6 C5 1.41(3) .
N6 H6A 0.8600 .
N6 H6B 0.8600 .
N7 C6 1.33(3) .
N7 H7A 0.8600 .
N7 H7B 0.8600 .
N8 C6 1.33(4) .
N8 H8A 0.8600 .
N8 H8B 0.8600 .
N9 C6 1.35(3) .
N9 H9A 0.8600 .
N9 H9B 0.8600 .
N10 C7 1.32(3) .
N10 H10A 0.8600 .
N10 H10B 0.8600 .
N11 C7 1.32(4) .
N11 H11A 0.8600 .
N11 H11B 0.8600 .
N12 C7 1.36(4) .
N12 H12A 0.8600 .
N12 H12B 0.8600 .
N13 C8 1.38(4) .
N13 H13A 0.8600 .
N13 H13B 0.8600 .
N14 C8 1.38(4) .
N14 H14A 0.8600 .
N14 H14B 0.8600 .
N15 C8 1.30(4) .
N15 H15A 0.8600 .
N15 H15B 0.8600 .
C1 C2 1.522(10) .
C1 H1A 0.9700 .
C1 H1B 0.9700 .
C2 C3 1.521(10) .
C2 H2A 0.9700 .
C2 H2B 0.9700 .

loop_
_geom_hbond_atom_site_label_D
_geom_hbond_atom_site_label_H
_geom_hbond_atom_site_label_A
_geom_hbond_distance_DH
_geom_hbond_distance_HA
_geom_hbond_distance_DA
_geom_hbond_angle_DHA
_geom_hbond_site_symmetry_A
N1 H1C O10 0.86 2.57 3.36(3) 153.3 1_655
N1 H1D O2W 0.86 2.58 3.28(5) 139.3 .
N1 H1D O2 0.86 2.68 3.14(3) 115.4 1_655
N2 H2C O32 0.86 2.35 3.15(3) 154.7 .
N2 H2D O2W 0.86 2.08 2.89(4) 158.2 .
N3 H3A O23 0.86 2.15 2.96(3) 156.8 1_655
N3 H3B O18 0.86 2.52 3.32(3) 155.0 .
N3 H3B O32 0.86 2.66 3.39(2) 143.7 .
N4 H4A O5 0.86 2.30 3.08(3) 149.7 2_645
N4 H4B O33 0.86 2.05 2.91(2) 172.1 4_465
N5 H5A O16 0.86 2.38 2.99(3) 128.2 2_645
N5 H5A O5 0.86 2.67 3.35(3) 136.9 2_645
N5 H5A O25 0.86 2.67 3.42(3) 146.1 4_565
N5 H5B O17 0.86 2.07 2.93(3) 173.5 .
N6 H6A O29 0.86 2.31 3.12(3) 157.8 4_465
N6 H6B O22 0.86 2.43 3.22(3) 151.4 .
N7 H7A O3W 0.86 2.20 2.96(5) 148.3 2_655
N7 H7A O12 0.86 2.58 3.07(2) 117.2 .
N7 H7B O6 0.86 2.56 3.34(3) 151.9 .
N7 H7B O13 0.86 2.65 3.36(3) 139.7 .
N8 H8A O3W 0.86 2.22 2.98(5) 147.5 2_655
N8 H8B O36 0.86 2.48 2.97(4) 116.9 1_655
N9 H9A O7 0.86 2.38 2.86(3) 116.4 1_655
N9 H9A O14 0.86 2.55 3.31(2) 146.9 1_655
N9 H9B O13 0.86 2.08 2.92(3) 164.9 .
N10 H10A O11 0.86 2.32 3.18(3) 172.5 .
N10 H10B O27 0.86 2.45 3.23(3) 151.0 4_565
N11 H11A O2 0.86 2.06 2.90(4) 163.4 .
N11 H11B O28 0.86 2.30 3.08(3) 151.0 4_465
N12 H12A O21 0.86 2.11 2.96(3) 169.0 4_565
N12 H12B O24 0.86 2.59 3.41(3) 159.4 4_465
N13 H13A O12 0.86 2.31 3.04(3) 143.2 .
N13 H13B O34 0.86 2.09 2.92(3) 162.4 4_565
N14 H14A O30 0.86 2.33 3.15(4) 158.7 2_655
N14 H14B O9 0.86 2.35 3.13(4) 150.6 4_565
N15 H15A O12 0.86 2.38 3.10(3) 142.3 .
N15 H15A O17 0.86 2.60 3.10(3) 119.0 2_655
N15 H15B O35 0.86 2.41 3.09(4) 136.1 .
N15 H15B O30 0.86 2.65 3.40(4) 145.9 2_655

loop_
_geom_torsion_atom_site_label_1
_geom_torsion_atom_site_label_2
_geom_torsion_atom_site_label_3
_geom_torsion_atom_site_label_4
_geom_torsion
_geom_torsion_site_symmetry_1
_geom_torsion_site_symmetry_4
O9 W6 O1 W5 122.2(19) . .
O31 W6 O1 W5 -58(3) . .
O15 W6 O1 W5 20.5(19) . .
O34 W6 O1 W5 -137(2) . .
O8 W6 O1 W5 -64.6(19) . .
O30 W5 O1 W6 -125.3(19) . .
O24 W5 O1 W6 60(3) . .
O28 W5 O1 W6 137(2) . .
O18 W5 O1 W6 -21.0(19) . .
O19 W5 O1 W6 64.1(19) . .
O4 Ge1 O3 Co1 -121.3(8) . 3_666
O8 Ge1 O3 Co1 118.9(8) . 3_666
O19 Ge1 O3 Co1 -1.7(10) . 3_666
O4 Ge1 O3 Sn1 1.3(9) . .
O8 Ge1 O3 Sn1 -118.6(8) . .
O19 Ge1 O3 Sn1 120.8(8) . .
O4 Ge1 O3 Co1 120.8(7) . .
O8 Ge1 O3 Co1 0.9(9) . .
O19 Ge1 O3 Co1 -119.7(8) . .
C1 Sn1 O3 Ge1 15(19) . .
O14 Sn1 O3 Ge1 44.3(8) . .
O16 Sn1 O3 Ge1 -46.4(8) . .
O26 Sn1 O3 Ge1 134.8(8) 3_666 .
O25 Sn1 O3 Ge1 -136.2(8) 3_666 .
C1 Sn1 O3 Co1 146(18) . 3_666
O14 Sn1 O3 Co1 174.6(6) . 3_666
O16 Sn1 O3 Co1 83.9(6) . 3_666
O26 Sn1 O3 Co1 -94.9(6) 3_666 3_666
O25 Sn1 O3 Co1 -5.9(5) 3_666 3_666
C1 Sn1 O3 Co1 -112(18) . .
O14 Sn1 O3 Co1 -83.4(6) . .
O16 Sn1 O3 Co1 -174.1(6) . .
O26 Sn1 O3 Co1 7.2(5) 3_666 .
O25 Sn1 O3 Co1 96.1(6) 3_666 .
O7 Co1 O3 Ge1 -45.8(8) . .
O5 Co1 O3 Ge1 165(3) 3_666 .
O26 Co1 O3 Ge1 -138.7(8) 3_666 .
O25 Co1 O3 Ge1 48.6(8) . .
O3 Co1 O3 Ge1 126.9(10) 3_666 .
O7 Co1 O3 Co1 -172.7(6) . 3_666
O5 Co1 O3 Co1 38(4) 3_666 3_666
O26 Co1 O3 Co1 94.4(6) 3_666 3_666
O25 Co1 O3 Co1 -78.3(6) . 3_666
O3 Co1 O3 Co1 0.0 3_666 3_666
O7 Co1 O3 Sn1 85.7(6) . .
O5 Co1 O3 Sn1 -64(3) 3_666 .
O26 Co1 O3 Sn1 -7.2(5) 3_666 .
O25 Co1 O3 Sn1 -179.9(6) . .
O3 Co1 O3 Sn1 -101.6(7) 3_666 .
O8 Ge1 O4 W7 63.4(10) . .
O19 Ge1 O4 W7 178.1(8) . .
O3 Ge1 O4 W7 -60.0(10) . .
O8 Ge1 O4 W2 -178.4(7) . .
O19 Ge1 O4 W2 -63.7(10) . .
O3 Ge1 O4 W2 58.3(9) . .
O8 Ge1 O4 W9 -58.2(9) . .
O19 Ge1 O4 W9 56.5(9) . .
O3 Ge1 O4 W9 178.5(7) . .
O2 W7 O4 Ge1 -176(3) . .
O14 W7 O4 Ge1 45.4(10) . .
O10 W7 O4 Ge1 -45.7(10) . .
O22 W7 O4 Ge1 -136.2(11) . .
O11 W7 O4 Ge1 137.5(11) . .
O2 W7 O4 W2 52(4) . .
O14 W7 O4 W2 -85.9(7) . .
O10 W7 O4 W2 -177.1(7) . .
O22 W7 O4 W2 92.4(7) . .
O11 W7 O4 W2 6.1(6) . .
O2 W7 O4 W9 -40(3) . .
O14 W7 O4 W9 -178.0(6) . .
O10 W7 O4 W9 90.8(7) . .
O22 W7 O4 W9 0.4(6) . .
O11 W7 O4 W9 -85.9(7) . .
O12 W2 O4 Ge1 178(3) . .
O16 W2 O4 Ge1 -44.7(9) . .
O6 W2 O4 Ge1 46.1(9) . .
O11 W2 O4 Ge1 -137.8(10) . .
O32 W2 O4 Ge1 133.5(9) . .
O12 W2 O4 W7 -50(3) . .
O16 W2 O4 W7 86.9(6) . .
O6 W2 O4 W7 177.7(6) . .
O11 W2 O4 W7 -6.2(6) . .
O32 W2 O4 W7 -94.8(6) . .
O12 W2 O4 W9 42(3) . .
O16 W2 O4 W9 179.5(6) . .
O6 W2 O4 W9 -89.7(6) . .
O11 W2 O4 W9 86.4(7) . .
O32 W2 O4 W9 -2.3(5) . .
O17 W9 O4 Ge1 174(4) . .
O32 W9 O4 Ge1 -130.3(9) . .
O22 W9 O4 Ge1 133.4(10) . .
O18 W9 O4 Ge1 -43.0(9) . .
O15 W9 O4 Ge1 44.9(9) . .
O17 W9 O4 W7 40(4) . .
O32 W9 O4 W7 96.0(6) . .
O22 W9 O4 W7 -0.4(6) . .
O18 W9 O4 W7 -176.8(6) . .
O15 W9 O4 W7 -88.9(6) . .
O17 W9 O4 W2 -53(4) . .
O32 W9 O4 W2 2.4(5) . .
O22 W9 O4 W2 -93.9(6) . .
O18 W9 O4 W2 89.7(6) . .
O15 W9 O4 W2 177.5(6) . .
O13 W8 O5 Co1 -145.2(12) . 3_666
O6 W8 O5 Co1 112.3(12) . 3_666
O33 W8 O5 Co1 -46.6(12) . 3_666
O24 W8 O5 Co1 18(3) . 3_666
O19 W8 O5 Co1 26.5(12) . 3_666
O13 W8 O6 W2 -132.1(17) . .
O5 W8 O6 W2 -28.1(18) . .
O33 W8 O6 W2 71(3) . .
O24 W8 O6 W2 131.2(17) . .
O19 W8 O6 W2 59.0(17) . .
O12 W2 O6 W8 128.6(17) . .
O16 W2 O6 W8 24.9(18) . .
O11 W2 O6 W8 -70(3) . .
O32 W2 O6 W8 -133.2(18) . .
O4 W2 O6 W8 -59.3(17) . .
O23 W4 O7 Co1 144.4(13) . .
O10 W4 O7 Co1 -113.1(13) . .
O21 W4 O7 Co1 45.2(13) . .
O31 W4 O7 Co1 -22(3) . .
O8 W4 O7 Co1 -27.7(13) . .
O5 Co1 O7 W4 -115.1(13) 3_666 .
O26 Co1 O7 W4 148.5(13) 3_666 .
O25 Co1 O7 W4 -22.8(14) . .
O3 Co1 O7 W4 29(4) 3_666 .
O3 Co1 O7 W4 69.9(14) . .
O4 Ge1 O8 W4 -64.2(10) . .
O19 Ge1 O8 W4 -179.0(9) . .
O3 Ge1 O8 W4 58.0(11) . .
O4 Ge1 O8 W3 175.6(8) . .
O19 Ge1 O8 W3 60.8(10) . .
O3 Ge1 O8 W3 -62.2(10) . .
O4 Ge1 O8 W6 55.7(9) . .
O19 Ge1 O8 W6 -59.1(10) . .
O3 Ge1 O8 W6 177.9(7) . .
O23 W4 O8 Ge1 168(3) . .
O7 W4 O8 Ge1 -48.4(10) . .
O10 W4 O8 Ge1 47.3(10) . .
O21 W4 O8 Ge1 -139.4(11) . .
O31 W4 O8 Ge1 133.9(11) . .
O23 W4 O8 W3 -58(3) . .
O7 W4 O8 W3 85.8(6) . .
O10 W4 O8 W3 -178.5(7) . .
O21 W4 O8 W3 -5.2(6) . .
O31 W4 O8 W3 -91.9(7) . .
O23 W4 O8 W6 34(3) . .
O7 W4 O8 W6 177.5(6) . .
O10 W4 O8 W6 -86.9(7) . .
O21 W4 O8 W6 86.5(6) . .
O31 W4 O8 W6 -0.2(6) . .
O27 W3 O8 Ge1 -168(3) . .
O25 W3 O8 Ge1 45.4(9) . .
O21 W3 O8 Ge1 137.8(11) . .
O20 W3 O8 Ge1 -43.3(9) . .
O34 W3 O8 Ge1 -131.4(10) . .
O27 W3 O8 W4 59(3) . .
O25 W3 O8 W4 -87.1(6) . .
O21 W3 O8 W4 5.3(6) . .
O20 W3 O8 W4 -175.8(6) . .
O34 W3 O8 W4 96.0(6) . .
O27 W3 O8 W6 -34(3) . .
O25 W3 O8 W6 179.6(5) . .
O21 W3 O8 W6 -87.9(6) . .
O20 W3 O8 W6 90.9(5) . .
O34 W3 O8 W6 2.8(4) . .
O9 W6 O8 Ge1 -178(4) . .
O31 W6 O8 Ge1 -132.1(10) . .
O15 W6 O8 Ge1 -42.6(9) . .
O34 W6 O8 Ge1 131.3(9) . .
O1 W6 O8 Ge1 45.3(10) . .
O9 W6 O8 W4 -45(4) . .
O31 W6 O8 W4 0.2(6) . .
O15 W6 O8 W4 89.7(6) . .
O34 W6 O8 W4 -96.4(6) . .
O1 W6 O8 W4 177.7(7) . .
O9 W6 O8 W3 48(4) . .
O31 W6 O8 W3 93.7(7) . .
O15 W6 O8 W3 -176.8(5) . .
O34 W6 O8 W3 -2.9(5) . .
O1 W6 O8 W3 -88.8(6) . .
O23 W4 O10 W7 131.5(17) . .
O7 W4 O10 W7 25.0(17) . .
O21 W4 O10 W7 -77(3) . .
O31 W4 O10 W7 -132.7(17) . .
O8 W4 O10 W7 -59.9(17) . .
O2 W7 O10 W4 -129.9(17) . .
O14 W7 O10 W4 -25.3(17) . .
O22 W7 O10 W4 132.3(17) . .
O11 W7 O10 W4 68(3) . .
O4 W7 O10 W4 59.2(17) . .
O12 W2 O11 W7 -179.1(10) . .
O16 W2 O11 W7 -75.4(10) . .
O6 W2 O11 W7 19(3) . .
O32 W2 O11 W7 82.8(10) . .
O4 W2 O11 W7 8.2(8) . .
O2 W7 O11 W2 -179.7(10) . .
O14 W7 O11 W2 76.0(10) . .
O10 W7 O11 W2 -18(3) . .
O22 W7 O11 W2 -82.8(10) . .
O4 W7 O11 W2 -8.2(8) . .
O2 W7 O14 Sn1 -136.3(14) . .
O10 W7 O14 Sn1 121.5(15) . .
O22 W7 O14 Sn1 32(3) . .
O11 W7 O14 Sn1 -38.0(15) . .
O4 W7 O14 Sn1 35.6(14) . .
C1 Sn1 O14 W7 104.2(16) . .
O16 Sn1 O14 W7 10.3(15) . .
O26 Sn1 O14 W7 -153.5(15) 3_666 .
O25 Sn1 O14 W7 -77(3) 3_666 .
O3 Sn1 O14 W7 -74.6(15) . .
O9 W6 O15 W9 -120.8(19) . .
O31 W6 O15 W9 138(2) . .
O34 W6 O15 W9 51(3) . .
O1 W6 O15 W9 -19(2) . .
O8 W6 O15 W9 66.3(19) . .
O17 W9 O15 W6 120(2) . .
O32 W9 O15 W6 -55(3) . .
O22 W9 O15 W6 -139(2) . .
O18 W9 O15 W6 18.7(19) . .
O4 W9 O15 W6 -66.4(19) . .
O12 W2 O16 Sn1 134.8(15) . .
O6 W2 O16 Sn1 -123.4(15) . .
O11 W2 O16 Sn1 35.7(15) . .
O32 W2 O16 Sn1 -42(3) . .
O4 W2 O16 Sn1 -37.9(14) . .
C1 Sn1 O16 W2 -100.0(17) . .
O14 Sn1 O16 W2 -8.7(16) . .
O26 Sn1 O16 W2 82(3) 3_666 .
O25 Sn1 O16 W2 156.7(15) 3_666 .
O3 Sn1 O16 W2 77.8(15) . .
O30 W5 O18 W9 121.3(18) . .
O24 W5 O18 W9 -136.5(18) . .
O28 W5 O18 W9 -52(3) . .
O1 W5 O18 W9 20.6(18) . .
O19 W5 O18 W9 -64.3(17) . .
O17 W9 O18 W5 -121.7(18) . .
O32 W9 O18 W5 137.5(18) . .
O22 W9 O18 W5 55(3) . .
O15 W9 O18 W5 -19.7(18) . .
O4 W9 O18 W5 63.6(17) . .
O4 Ge1 O19 W8 63.3(11) . .
O8 Ge1 O19 W8 177.8(9) . .
O3 Ge1 O19 W8 -58.4(11) . .
O4 Ge1 O19 W1 -175.2(8) . .
O8 Ge1 O19 W1 -60.8(11) . .
O3 Ge1 O19 W1 63.1(10) . .
O4 Ge1 O19 W5 -56.2(10) . .
O8 Ge1 O19 W5 58.2(11) . .
O3 Ge1 O19 W5 -177.9(8) . .
O13 W8 O19 Ge1 -170(3) . .
O5 W8 O19 Ge1 48.1(10) . .
O6 W8 O19 Ge1 -45.4(10) . .
O33 W8 O19 Ge1 139.0(11) . .
O24 W8 O19 Ge1 -135.2(11) . .
O13 W8 O19 W1 55(3) . .
O5 W8 O19 W1 -87.0(6) . .
O6 W8 O19 W1 179.5(6) . .
O33 W8 O19 W1 3.9(6) . .
O24 W8 O19 W1 89.7(6) . .
O13 W8 O19 W5 -36(3) . .
O5 W8 O19 W5 -178.1(6) . .
O6 W8 O19 W5 88.4(6) . .
O33 W8 O19 W5 -87.2(6) . .
O24 W8 O19 W5 -1.5(6) . .
O29 W1 O19 Ge1 173(3) . .
O26 W1 O19 Ge1 -45.4(9) . .
O33 W1 O19 Ge1 -137.7(11) . .
O20 W1 O19 Ge1 43.0(9) . .
O28 W1 O19 Ge1 131.1(10) . .
O29 W1 O19 W8 -53(3) . .
O26 W1 O19 W8 88.3(6) . .
O33 W1 O19 W8 -4.0(6) . .
O20 W1 O19 W8 176.7(6) . .
O28 W1 O19 W8 -95.2(6) . .
O29 W1 O19 W5 39(3) . .
O26 W1 O19 W5 -179.0(5) . .
O33 W1 O19 W5 88.8(6) . .
O20 W1 O19 W5 -90.6(5) . .
O28 W1 O19 W5 -2.4(5) . .
O30 W5 O19 Ge1 -166(3) . .
O24 W5 O19 Ge1 134.1(11) . .
O28 W5 O19 Ge1 -131.3(11) . .
O18 W5 O19 Ge1 43.9(10) . .
O1 W5 O19 Ge1 -44.2(10) . .
O30 W5 O19 W8 61(4) . .
O24 W5 O19 W8 1.6(6) . .
O28 W5 O19 W8 96.2(6) . .
O18 W5 O19 W8 -88.7(6) . .
O1 W5 O19 W8 -176.7(7) . .
O30 W5 O19 W1 -32(4) . .
O24 W5 O19 W1 -92.1(7) . .
O28 W5 O19 W1 2.5(5) . .
O18 W5 O19 W1 177.6(6) . .
O1 W5 O19 W1 89.6(6) . .
O27 W3 O20 W1 -133(2) . .
O25 W3 O20 W1 -30(2) . .
O21 W3 O20 W1 60(3) . .
O34 W3 O20 W1 131(2) . .
O8 W3 O20 W1 58(2) . .
O29 W1 O20 W3 132(2) . .
O26 W1 O20 W3 28(2) . .
O33 W1 O20 W3 -59(3) . .
O28 W1 O20 W3 -132(2) . .
O19 W1 O20 W3 -57(2) . .
O27 W3 O21 W4 -177.3(9) . .
O25 W3 O21 W4 79.2(9) . .
O20 W3 O21 W4 -10(2) . .
O34 W3 O21 W4 -81.3(9) . .
O8 W3 O21 W4 -7.1(8) . .
O23 W4 O21 W3 176.7(9) . .
O7 W4 O21 W3 -78.0(9) . .
O10 W4 O21 W3 25(2) . .
O31 W4 O21 W3 81.4(9) . .
O8 W4 O21 W3 7.2(8) . .
O17 W9 O22 W7 -173.7(10) . .
O32 W9 O22 W7 -72.0(10) . .
O18 W9 O22 W7 10(2) . .
O15 W9 O22 W7 84.4(10) . .
O4 W9 O22 W7 0.5(8) . .
O2 W7 O22 W9 171.8(10) . .
O14 W7 O22 W9 4(2) . .
O10 W7 O22 W9 -86.6(10) . .
O11 W7 O22 W9 74.9(10) . .
O4 W7 O22 W9 -0.6(8) . .
O30 W5 O24 W8 -172.5(10) . .
O28 W5 O24 W8 -74.0(10) . .
O18 W5 O24 W8 83.0(10) . .
O1 W5 O24 W8 2(3) . .
O19 W5 O24 W8 -2.1(9) . .
O13 W8 O24 W5 174.7(11) . .
O5 W8 O24 W5 12(3) . .
O6 W8 O24 W5 -83.9(10) . .
O33 W8 O24 W5 77.3(10) . .
O19 W8 O24 W5 2.3(9) . .
O27 W3 O25 Sn1 63.5(10) . 3_666
O21 W3 O25 Sn1 163.4(9) . 3_666
O20 W3 O25 Sn1 -38.5(9) . 3_666
O34 W3 O25 Sn1 -114.1(16) . 3_666
O8 W3 O25 Sn1 -123.2(9) . 3_666
O27 W3 O25 Co1 -142.4(9) . .
O21 W3 O25 Co1 -42.5(10) . .
O20 W3 O25 Co1 115.6(10) . .
O34 W3 O25 Co1 40(2) . .
O8 W3 O25 Co1 30.8(9) . .
O7 Co1 O25 W3 19.0(10) . .
O5 Co1 O25 W3 115.6(9) 3_666 .
O26 Co1 O25 W3 -112(3) 3_666 .
O3 Co1 O25 W3 -152.1(10) 3_666 .
O3 Co1 O25 W3 -73.1(9) . .
O7 Co1 O25 Sn1 177.1(6) . 3_666
O5 Co1 O25 Sn1 -86.2(7) 3_666 3_666
O26 Co1 O25 Sn1 46(3) 3_666 3_666
O3 Co1 O25 Sn1 6.1(6) 3_666 3_666
O3 Co1 O25 Sn1 85.1(6) . 3_666
O29 W1 O26 Sn1 -61.9(9) . 3_666
O33 W1 O26 Sn1 -161.5(8) . 3_666
O20 W1 O26 Sn1 41.3(8) . 3_666
O28 W1 O26 Sn1 116.2(17) . 3_666
O19 W1 O26 Sn1 125.8(8) . 3_666
O29 W1 O26 Co1 139.9(9) . 3_666
O33 W1 O26 Co1 40.2(10) . 3_666
O20 W1 O26 Co1 -116.9(9) . 3_666
O28 W1 O26 Co1 -42(2) . 3_666
O19 W1 O26 Co1 -32.4(9) . 3_666
O30 W5 O28 W1 170.2(9) . .
O24 W5 O28 W1 68.1(9) . .
O18 W5 O28 W1 -16(2) . .
O1 W5 O28 W1 -89.3(9) . .
O19 W5 O28 W1 -3.5(7) . .
O29 W1 O28 W5 -168.3(9) . .
O26 W1 O28 W5 14(2) . .
O33 W1 O28 W5 -69.5(9) . .
O20 W1 O28 W5 88.7(9) . .
O19 W1 O28 W5 3.6(7) . .
O9 W6 O31 W4 172.6(10) . .
O15 W6 O31 W4 -85.6(10) . .
O34 W6 O31 W4 71.1(10) . .
O1 W6 O31 W4 -7(2) . .
O8 W6 O31 W4 -0.3(8) . .
O23 W4 O31 W6 -172.4(10) . .
O7 W4 O31 W6 -6(3) . .
O10 W4 O31 W6 87.4(10) . .
O21 W4 O31 W6 -74.2(10) . .
O8 W4 O31 W6 0.3(9) . .
O17 W9 O32 W2 169.5(9) . .
O22 W9 O32 W2 67.8(9) . .
O18 W9 O32 W2 -89.0(9) . .
O15 W9 O32 W2 -15(2) . .
O4 W9 O32 W2 -3.3(7) . .
O12 W2 O32 W9 -169.2(9) . .
O16 W2 O32 W9 8(2) . .
O6 W2 O32 W9 89.7(9) . .
O11 W2 O32 W9 -71.5(9) . .
O4 W2 O32 W9 3.4(7) . .
O29 W1 O33 W8 176.1(9) . .
O26 W1 O33 W8 -79.7(9) . .
O20 W1 O33 W8 7(2) . .
O28 W1 O33 W8 80.1(9) . .
O19 W1 O33 W8 5.4(8) . .
O13 W8 O33 W1 -175.1(10) . .
O5 W8 O33 W1 81.7(9) . .
O6 W8 O33 W1 -17(2) . .
O24 W8 O33 W1 -79.4(9) . .
O19 W8 O33 W1 -5.4(8) . .
O9 W6 O34 W3 -168.2(8) . .
O31 W6 O34 W3 -66.8(9) . .
O15 W6 O34 W3 19.6(19) . .
O1 W6 O34 W3 90.5(8) . .
O8 W6 O34 W3 4.0(6) . .
O27 W3 O34 W6 168.7(8) . .
O25 W3 O34 W6 -14(2) . .
O21 W3 O34 W6 69.8(8) . .
O20 W3 O34 W6 -89.5(8) . .
O8 W3 O34 W6 -4.1(7) . .
O14 Sn1 C1 C2 -58(2) . .
O16 Sn1 C1 C2 33(2) . .
O26 Sn1 C1 C2 -148(2) 3_666 .
O25 Sn1 C1 C2 123(2) 3_666 .
O3 Sn1 C1 C2 -29(20) . .
Sn1 C1 C2 C3 128(3) . .
C1 C2 C3 O35 159(3) . .
C1 C2 C3 O36 -10(5) . .
